data_7039024
loop_
_publ_author_name
'Krebs, K. M.'
'Maudrich, J.-J.'
'Wesemann, L.'

_publ_section_title
;
 Reaction of stannylene phosphorus Lewis pairs with dichlorides of
 germanium, tin and lead - the formation of base stabilized stannyl
 stannylenes/germylenes and redox reaction with PbCl2.
;
_journal_issue 19
_journal_name_full 'Dalton transactions (Cambridge, England : 2003)'
_journal_page_first 8081
_journal_page_last 8088
_journal_paper_doi 10.1039/c6dt00916f
_journal_volume 45
_journal_year 2016
_chemical_formula_sum 'C60 H75 Cl2 P Sn'
_chemical_formula_weight 1016.76
_chemical_name_systematic
; 
 ? 
;
_space_group_IT_number 61
_symmetry_cell_setting orthorhombic
_symmetry_space_group_name_Hall '-P 2ac 2ab'
_symmetry_space_group_name_H-M 'P b c a'
_atom_sites_solution_hydrogens geom
_atom_sites_solution_primary direct
_atom_sites_solution_secondary difmap
_audit_creation_method SHELXL-97
_audit_update_record
;
2016-03-03 deposited with the CCDC.
2016-03-30 downloaded from the CCDC.
;
_cell_angle_alpha 90.00
_cell_angle_beta 90.00
_cell_angle_gamma 90.00
_cell_formula_units_Z 8
_cell_length_a 14.7617(3)
_cell_length_b 24.9093(5)
_cell_length_c 29.0690(6)
_cell_measurement_reflns_used 9987
_cell_measurement_temperature 100(2)
_cell_measurement_theta_max 28.26
_cell_measurement_theta_min 2.56
_cell_volume 10688.8(4)
_computing_cell_refinement 'Bruker SAINT'
_computing_data_collection 'Bruker APEX2'
_computing_data_reduction 'Bruker SAINT'
_computing_molecular_graphics 'Bruker SHELXTL'
_computing_publication_material 'Bruker SHELXTL'
_computing_structure_refinement 'SHELXL-97 (Sheldrick, 2008)'
_computing_structure_solution 'SHELXS-97 (Sheldrick, 2008)'
_diffrn_ambient_temperature 100(2)
_diffrn_detector_area_resol_mean 8.3333
_diffrn_measured_fraction_theta_full 1.000
_diffrn_measured_fraction_theta_max 1.000
_diffrn_measurement_device_type 'Bruker APEX-II CCD'
_diffrn_measurement_method '\f and \w scans'
_diffrn_radiation_monochromator graphite
_diffrn_radiation_source 'fine-focus sealed tube'
_diffrn_radiation_type MoK\a
_diffrn_radiation_wavelength 0.71073
_diffrn_reflns_av_R_equivalents 0.0326
_diffrn_reflns_av_sigmaI/netI 0.0275
_diffrn_reflns_limit_h_max 19
_diffrn_reflns_limit_h_min -15
_diffrn_reflns_limit_k_max 33
_diffrn_reflns_limit_k_min -33
_diffrn_reflns_limit_l_max 38
_diffrn_reflns_limit_l_min -37
_diffrn_reflns_number 91447
_diffrn_reflns_theta_full 28.28
_diffrn_reflns_theta_max 28.28
_diffrn_reflns_theta_min 1.75
_exptl_absorpt_coefficient_mu 0.645
_exptl_absorpt_correction_T_max 1.0000
_exptl_absorpt_correction_T_min 0.9408
_exptl_absorpt_correction_type numerical
_exptl_absorpt_process_details 'SADABS V2008/1 (Bruker AXS)'
_exptl_crystal_colour yellow
_exptl_crystal_density_diffrn 1.264
_exptl_crystal_density_method 'not measured'
_exptl_crystal_description block
_exptl_crystal_F_000 4272
_exptl_crystal_size_max 0.246
_exptl_crystal_size_mid 0.206
_exptl_crystal_size_min 0.160
_refine_diff_density_max 1.431
_refine_diff_density_min -1.154
_refine_diff_density_rms 0.076
_refine_ls_extinction_method none
_refine_ls_goodness_of_fit_ref 1.033
_refine_ls_hydrogen_treatment constr
_refine_ls_matrix_type full
_refine_ls_number_parameters 590
_refine_ls_number_reflns 13265
_refine_ls_number_restraints 39
_refine_ls_restrained_S_all 1.034
_refine_ls_R_factor_all 0.0520
_refine_ls_R_factor_gt 0.0360
_refine_ls_shift/su_max 0.001
_refine_ls_shift/su_mean 0.000
_refine_ls_structure_factor_coef Fsqd
_refine_ls_weighting_details 'calc w=1/[\s^2^(Fo^2^)+(0.0298P)^2^+17.7833P] where P=(Fo^2^+2Fc^2^)/3'
_refine_ls_weighting_scheme calc
_refine_ls_wR_factor_gt 0.0782
_refine_ls_wR_factor_ref 0.0858
_reflns_number_gt 10652
_reflns_number_total 13265
_reflns_threshold_expression >2sigma(I)
_cod_data_source_file c6dt00916f2.cif
_cod_data_source_block kk94_0m
_cod_depositor_comments
;
The following automatic conversions were performed:

'_symmetry_cell_setting' value 'Orthorhombic' changed to
'orthorhombic' according to
/usr/data/users/saulius/crontab/automatic-downloads/rss-feeds/RSC/lib/dictionaries/cif_core.dic
dictionary named 'cif_core.dic' version 2.4.2 from 2011-04-26.

Automatic conversion script
Id: cif_fix_values 4268 2015-11-12 08:31:59Z antanas 

 Adding full bibliography for 7039020--7039024.cif.
;
_cod_original_sg_symbol_H-M 'Pbca '
_cod_database_code 7039024

loop_
_symmetry_equiv_pos_as_xyz
'x, y, z'
'x+1/2, -y+1/2, -z'
'-x, y+1/2, -z+1/2'
'-x+1/2, -y, z+1/2'
'-x, -y, -z'
'-x-1/2, y-1/2, z'
'x, -y-1/2, z-1/2'
'x-1/2, y, -z-1/2'

loop_
_atom_site_label
_atom_site_type_symbol
_atom_site_fract_x
_atom_site_fract_y
_atom_site_fract_z
_atom_site_U_iso_or_equiv
_atom_site_adp_type
_atom_site_occupancy
_atom_site_symmetry_multiplicity
_atom_site_calc_flag
_atom_site_refinement_flags
Sn1 Sn 0.759071(10) 0.213635(6) 0.087433(5) 0.01456(4) Uani 1 1 d .
Cl1 Cl 0.70726(4) 0.29944(2) 0.06710(2) 0.02157(12) Uani 1 1 d .
Cl2 Cl 0.62424(4) 0.16771(2) 0.06875(2) 0.02241(12) Uani 1 1 d .
P1 P 0.94719(4) 0.27465(2) 0.06570(2) 0.01698(12) Uani 1 1 d .
C1 C 0.78113(14) 0.19980(8) 0.15910(8) 0.0147(4) Uani 1 1 d .
C2 C 0.81131(14) 0.14832(8) 0.17244(8) 0.0151(4) Uani 1 1 d .
C3 C 0.83312(15) 0.13932(8) 0.21848(8) 0.0177(4) Uani 1 1 d .
H3 H 0.8544 0.1050 0.2277 0.021 Uiso 1 1 calc R
C4 C 0.82412(15) 0.17969(9) 0.25085(8) 0.0184(4) Uani 1 1 d .
H4 H 0.8415 0.1734 0.2818 0.022 Uiso 1 1 calc R
C5 C 0.78977(15) 0.22926(8) 0.23811(8) 0.0174(4) Uani 1 1 d .
H5 H 0.7820 0.2563 0.2608 0.021 Uiso 1 1 calc R
C6 C 0.76637(14) 0.24013(8) 0.19247(8) 0.0141(4) Uani 1 1 d .
C7 C 0.71692(15) 0.29171(8) 0.18318(7) 0.0148(4) Uani 1 1 d .
C8 C 0.76342(15) 0.34102(8) 0.18026(7) 0.0153(4) Uani 1 1 d .
C9 C 0.71357(16) 0.38815(8) 0.17614(8) 0.0184(4) Uani 1 1 d .
H9 H 0.7450 0.4213 0.1740 0.022 Uiso 1 1 calc R
C10 C 0.61943(16) 0.38854(9) 0.17504(8) 0.0180(4) Uani 1 1 d .
C11 C 0.57011(16) 0.44200(9) 0.17233(9) 0.0219(5) Uani 1 1 d .
H11 H 0.6041 0.4651 0.1501 0.026 Uiso 1 1 calc R
C12 C 0.57221(19) 0.47049(9) 0.21904(10) 0.0285(6) Uani 1 1 d .
H12A H 0.6352 0.4745 0.2292 0.043 Uiso 1 1 calc R
H12B H 0.5386 0.4492 0.2417 0.043 Uiso 1 1 calc R
H12C H 0.5442 0.5060 0.2161 0.043 Uiso 1 1 calc R
C13 C 0.47319(18) 0.43752(10) 0.15477(10) 0.0307(6) Uani 1 1 d .
H13A H 0.4483 0.4735 0.1499 0.046 Uiso 1 1 calc R
H13B H 0.4362 0.4184 0.1775 0.046 Uiso 1 1 calc R
H13C H 0.4727 0.4177 0.1256 0.046 Uiso 1 1 calc R
C14 C 0.57461(16) 0.33937(8) 0.17725(8) 0.0175(4) Uani 1 1 d .
H14 H 0.5103 0.3388 0.1760 0.021 Uiso 1 1 calc R
C15 C 0.62172(15) 0.29072(8) 0.18121(8) 0.0154(4) Uani 1 1 d .
C16 C 0.56914(15) 0.23828(8) 0.18526(8) 0.0176(4) Uani 1 1 d .
H16 H 0.6091 0.2091 0.1732 0.021 Uiso 1 1 calc R
C17 C 0.48190(16) 0.23715(9) 0.15692(9) 0.0218(5) Uani 1 1 d .
H17A H 0.4949 0.2488 0.1254 0.033 Uiso 1 1 calc R
H17B H 0.4373 0.2614 0.1708 0.033 Uiso 1 1 calc R
H17C H 0.4576 0.2005 0.1564 0.033 Uiso 1 1 calc R
C18 C 0.54929(18) 0.22540(11) 0.23570(9) 0.0302(6) Uani 1 1 d .
H18A H 0.5200 0.1902 0.2378 0.045 Uiso 1 1 calc R
H18B H 0.5090 0.2529 0.2485 0.045 Uiso 1 1 calc R
H18C H 0.6061 0.2249 0.2531 0.045 Uiso 1 1 calc R
C19 C 0.86613(15) 0.34375(8) 0.18132(9) 0.0203(5) Uani 1 1 d .
H19 H 0.8900 0.3071 0.1744 0.024 Uiso 1 1 calc R
C20 C 0.89996(18) 0.35978(11) 0.22930(10) 0.0309(6) Uani 1 1 d .
H20A H 0.9663 0.3602 0.2295 0.046 Uiso 1 1 calc R
H20B H 0.8781 0.3338 0.2520 0.046 Uiso 1 1 calc R
H20C H 0.8771 0.3956 0.2370 0.046 Uiso 1 1 calc R
C21 C 0.90381(18) 0.38240(9) 0.14515(10) 0.0276(6) Uani 1 1 d .
H21A H 0.8752 0.3751 0.1154 0.041 Uiso 1 1 calc R
H21B H 0.9694 0.3774 0.1425 0.041 Uiso 1 1 calc R
H21C H 0.8910 0.4195 0.1544 0.041 Uiso 1 1 calc R
C22 C 0.81044(15) 0.10149(8) 0.13952(8) 0.0154(4) Uani 1 1 d .
C23 C 0.73186(15) 0.06886(8) 0.13804(8) 0.0181(4) Uani 1 1 d .
C24 C 0.72896(16) 0.02645(9) 0.10664(8) 0.0195(5) Uani 1 1 d .
H24 H 0.6761 0.0047 0.1053 0.023 Uiso 1 1 calc R
C25 C 0.80044(17) 0.01500(8) 0.07735(8) 0.0194(5) Uani 1 1 d .
C26 C 0.87865(16) 0.04599(8) 0.08082(8) 0.0178(4) Uani 1 1 d .
H26 H 0.9289 0.0377 0.0617 0.021 Uiso 1 1 calc R
C27 C 0.88571(15) 0.08898(8) 0.11158(8) 0.0155(4) Uani 1 1 d .
C28 C 0.97411(15) 0.12033(8) 0.11544(8) 0.0174(4) Uani 1 1 d .
H28 H 0.9580 0.1592 0.1185 0.021 Uiso 1 1 calc R
C29 C 1.03623(16) 0.11488(9) 0.07366(9) 0.0221(5) Uani 1 1 d .
H29A H 1.0016 0.1219 0.0455 0.033 Uiso 1 1 calc R
H29B H 1.0610 0.0784 0.0725 0.033 Uiso 1 1 calc R
H29C H 1.0859 0.1408 0.0761 0.033 Uiso 1 1 calc R
C30 C 1.02703(16) 0.10426(9) 0.15883(9) 0.0224(5) Uani 1 1 d .
H30A H 1.0435 0.0662 0.1570 0.034 Uiso 1 1 calc R
H30B H 0.9892 0.1103 0.1861 0.034 Uiso 1 1 calc R
H30C H 1.0821 0.1260 0.1611 0.034 Uiso 1 1 calc R
C31 C 0.79329(18) -0.02965(9) 0.04185(9) 0.0251(5) Uani 1 1 d .
H31 H 0.7354 -0.0494 0.0476 0.030 Uiso 1 1 calc R
C32 C 0.8707(2) -0.07007(10) 0.04507(9) 0.0319(6) Uani 1 1 d .
H32A H 0.8609 -0.0990 0.0228 0.048 Uiso 1 1 calc R
H32B H 0.8728 -0.0852 0.0762 0.048 Uiso 1 1 calc R
H32C H 0.9282 -0.0520 0.0383 0.048 Uiso 1 1 calc R
C33 C 0.7886(2) -0.00606(11) -0.00673(9) 0.0352(7) Uani 1 1 d .
H33A H 0.8457 0.0122 -0.0138 0.053 Uiso 1 1 calc R
H33B H 0.7385 0.0197 -0.0085 0.053 Uiso 1 1 calc R
H33C H 0.7786 -0.0350 -0.0290 0.053 Uiso 1 1 calc R
C34 C 0.65294(16) 0.07746(9) 0.17117(9) 0.0215(5) Uani 1 1 d .
H34 H 0.6542 0.1158 0.1812 0.026 Uiso 1 1 calc R
C35 C 0.66479(18) 0.04235(10) 0.21417(9) 0.0285(6) Uani 1 1 d .
H35A H 0.6616 0.0044 0.2055 0.043 Uiso 1 1 calc R
H35B H 0.6166 0.0505 0.2363 0.043 Uiso 1 1 calc R
H35C H 0.7238 0.0498 0.2282 0.043 Uiso 1 1 calc R
C36 C 0.55953(17) 0.06650(10) 0.15027(10) 0.0299(6) Uani 1 1 d .
H36A H 0.5529 0.0870 0.1217 0.045 Uiso 1 1 calc R
H36B H 0.5124 0.0774 0.1721 0.045 Uiso 1 1 calc R
H36C H 0.5535 0.0281 0.1437 0.045 Uiso 1 1 calc R
C37 C 0.84494(15) 0.19117(8) 0.03182(8) 0.0161(4) Uani 1 1 d .
C38 C 0.92126(15) 0.22312(8) 0.02258(8) 0.0166(4) Uani 1 1 d .
C39 C 0.97213(16) 0.21332(9) -0.01710(8) 0.0197(5) Uani 1 1 d .
H39 H 1.0225 0.2356 -0.0242 0.024 Uiso 1 1 calc R
C40 C 0.94937(17) 0.17125(9) -0.04605(8) 0.0211(5) Uani 1 1 d .
H40 H 0.9846 0.1645 -0.0728 0.025 Uiso 1 1 calc R
C41 C 0.87532(17) 0.13882(9) -0.03623(8) 0.0219(5) Uani 1 1 d .
H41 H 0.8609 0.1096 -0.0560 0.026 Uiso 1 1 calc R
C42 C 0.82224(16) 0.14886(9) 0.00233(8) 0.0194(5) Uani 1 1 d .
H42 H 0.7708 0.1271 0.0086 0.023 Uiso 1 1 calc R
C43 C 1.06373(15) 0.25991(8) 0.08322(8) 0.0184(4) Uani 1 1 d .
C44 C 1.07798(17) 0.24308(9) 0.12849(8) 0.0223(5) Uani 1 1 d .
H44 H 1.0285 0.2418 0.1493 0.027 Uiso 1 1 calc R
C45 C 1.16386(18) 0.22818(10) 0.14328(9) 0.0277(6) Uani 1 1 d .
H45 H 1.1724 0.2160 0.1739 0.033 Uiso 1 1 calc R
C46 C 1.23680(18) 0.23100(10) 0.11365(10) 0.0281(6) Uani 1 1 d .
H46 H 1.2954 0.2207 0.1238 0.034 Uiso 1 1 calc R
C47 C 1.22416(17) 0.24898(10) 0.06895(9) 0.0254(5) Uani 1 1 d .
H47 H 1.2744 0.2516 0.0487 0.031 Uiso 1 1 calc R
C48 C 1.13842(16) 0.26314(9) 0.05377(9) 0.0219(5) Uani 1 1 d .
H48 H 1.1303 0.2752 0.0230 0.026 Uiso 1 1 calc R
C49 C 0.95981(17) 0.33525(9) 0.03058(8) 0.0210(5) Uani 1 1 d .
C50 C 0.89797(19) 0.34524(9) -0.00455(9) 0.0279(6) Uani 1 1 d .
H50 H 0.8516 0.3199 -0.0110 0.033 Uiso 1 1 calc R
C51 C 0.9039(2) 0.39238(10) -0.03028(10) 0.0367(7) Uani 1 1 d .
H51 H 0.8619 0.3988 -0.0544 0.044 Uiso 1 1 calc R
C52 C 0.9700(2) 0.42961(10) -0.02087(11) 0.0387(7) Uani 1 1 d .
H52 H 0.9740 0.4615 -0.0386 0.046 Uiso 1 1 calc R
C53 C 1.0306(2) 0.42058(10) 0.01443(11) 0.0366(7) Uani 1 1 d .
H53 H 1.0758 0.4466 0.0212 0.044 Uiso 1 1 calc R
C54 C 1.02571(18) 0.37355(9) 0.04011(10) 0.0276(6) Uani 1 1 d .
H54 H 1.0677 0.3676 0.0643 0.033 Uiso 1 1 calc R
C72 C 0.1794(4) 0.36173(16) 0.19289(15) 0.0840(16) Uani 1 1 d U
H72A H 0.1434 0.3862 0.2101 0.101 Uiso 1 1 calc R
H72B H 0.1890 0.3263 0.2040 0.101 Uiso 1 1 calc R
C73 C 0.2155(6) 0.3767(2) 0.1542(2) 0.147(3) Uani 1 1 d U
H73 H 0.2507 0.3504 0.1387 0.177 Uiso 1 1 calc R
C74 C 0.2089(3) 0.42923(13) 0.13115(13) 0.0618(11) Uani 1 1 d U
H74A H 0.1512 0.4298 0.1138 0.074 Uiso 1 1 calc R
H74B H 0.2584 0.4312 0.1082 0.074 Uiso 1 1 calc R
C75 C 0.2128(3) 0.47886(15) 0.15917(15) 0.0648(11) Uani 1 1 d U
H75A H 0.1646 0.4767 0.1828 0.078 Uiso 1 1 calc R
H75B H 0.2716 0.4793 0.1756 0.078 Uiso 1 1 calc R
C76 C 0.2032(4) 0.52915(14) 0.13535(14) 0.0735(14) Uani 1 1 d U
H76A H 0.1440 0.5281 0.1193 0.088 Uiso 1 1 calc R
H76B H 0.2504 0.5301 0.1112 0.088 Uiso 1 1 calc R
C77 C 0.2078(3) 0.58087(14) 0.16006(16) 0.0644(11) Uani 1 1 d U
H77A H 0.2097 0.6104 0.1378 0.097 Uiso 1 1 calc R
H77B H 0.2625 0.5818 0.1791 0.097 Uiso 1 1 calc R
H77C H 0.1543 0.5848 0.1797 0.097 Uiso 1 1 calc R

loop_
_atom_site_aniso_label
_atom_site_aniso_U_11
_atom_site_aniso_U_22
_atom_site_aniso_U_33
_atom_site_aniso_U_23
_atom_site_aniso_U_13
_atom_site_aniso_U_12
Sn1 0.01385(7) 0.01623(7) 0.01359(7) -0.00043(6) -0.00047(6) 0.00016(5)
Cl1 0.0236(3) 0.0201(2) 0.0210(3) 0.0009(2) -0.0011(2) 0.0049(2)
Cl2 0.0184(3) 0.0274(3) 0.0214(3) 0.0004(2) -0.0033(2) -0.0056(2)
P1 0.0183(3) 0.0154(2) 0.0173(3) -0.0010(2) 0.0027(2) -0.0017(2)
C1 0.0111(10) 0.0155(9) 0.0175(11) -0.0006(8) -0.0001(8) -0.0022(7)
C2 0.0107(10) 0.0157(9) 0.0187(11) -0.0010(8) 0.0004(9) -0.0007(8)
C3 0.0172(11) 0.0159(9) 0.0201(11) 0.0012(9) -0.0016(9) 0.0006(8)
C4 0.0178(11) 0.0221(10) 0.0154(11) 0.0026(9) -0.0021(9) -0.0021(9)
C5 0.0160(10) 0.0180(9) 0.0182(11) -0.0033(8) 0.0000(9) -0.0022(8)
C6 0.0113(10) 0.0140(9) 0.0168(10) -0.0007(8) 0.0000(8) -0.0025(7)
C7 0.0176(10) 0.0149(9) 0.0120(10) -0.0018(8) 0.0010(8) 0.0010(8)
C8 0.0164(10) 0.0159(9) 0.0137(10) -0.0024(8) 0.0006(9) -0.0004(8)
C9 0.0215(12) 0.0145(9) 0.0192(11) -0.0013(8) 0.0017(9) -0.0031(8)
C10 0.0201(11) 0.0169(9) 0.0171(11) -0.0010(8) 0.0006(9) 0.0027(8)
C11 0.0216(12) 0.0159(10) 0.0281(13) 0.0000(9) 0.0001(10) 0.0029(9)
C12 0.0314(14) 0.0198(11) 0.0343(15) -0.0046(10) 0.0029(12) 0.0043(10)
C13 0.0272(14) 0.0195(11) 0.0454(17) -0.0016(11) -0.0068(12) 0.0058(10)
C14 0.0164(11) 0.0188(10) 0.0174(11) -0.0005(9) 0.0014(9) 0.0016(8)
C15 0.0175(10) 0.0152(9) 0.0136(10) -0.0015(8) 0.0017(8) 0.0003(8)
C16 0.0132(10) 0.0160(9) 0.0237(12) 0.0016(9) -0.0004(9) -0.0001(8)
C17 0.0193(12) 0.0209(10) 0.0252(13) 0.0001(9) -0.0032(10) -0.0037(9)
C18 0.0232(13) 0.0401(14) 0.0274(14) 0.0136(11) -0.0044(11) -0.0096(11)
C19 0.0157(11) 0.0150(9) 0.0303(13) -0.0015(9) 0.0012(10) -0.0016(8)
C20 0.0238(13) 0.0324(13) 0.0365(16) 0.0039(12) -0.0082(12) -0.0082(11)
C21 0.0235(13) 0.0221(11) 0.0374(15) -0.0023(11) 0.0096(11) -0.0021(10)
C22 0.0172(11) 0.0135(9) 0.0155(11) -0.0002(8) -0.0034(9) 0.0014(8)
C23 0.0157(11) 0.0166(9) 0.0219(12) 0.0018(8) -0.0013(9) 0.0009(8)
C24 0.0184(11) 0.0163(9) 0.0237(12) 0.0000(9) -0.0028(10) -0.0035(8)
C25 0.0243(12) 0.0143(9) 0.0197(12) -0.0010(8) -0.0026(9) 0.0000(8)
C26 0.0187(11) 0.0157(9) 0.0188(12) 0.0000(8) 0.0011(9) 0.0021(8)
C27 0.0159(11) 0.0137(9) 0.0169(11) 0.0022(8) -0.0017(9) 0.0004(8)
C28 0.0166(11) 0.0147(9) 0.0210(12) -0.0001(8) 0.0004(9) -0.0007(8)
C29 0.0191(12) 0.0198(10) 0.0272(13) 0.0003(9) 0.0045(10) 0.0010(9)
C30 0.0181(12) 0.0224(11) 0.0266(13) 0.0019(10) -0.0033(10) -0.0011(9)
C31 0.0295(14) 0.0205(11) 0.0254(13) -0.0064(10) 0.0011(11) -0.0061(10)
C32 0.0499(18) 0.0188(11) 0.0269(14) -0.0046(10) -0.0011(13) 0.0046(11)
C33 0.0504(18) 0.0311(13) 0.0240(14) -0.0059(11) -0.0099(13) 0.0029(12)
C34 0.0177(11) 0.0163(10) 0.0306(14) -0.0025(9) 0.0040(10) -0.0003(8)
C35 0.0270(14) 0.0317(13) 0.0267(14) 0.0013(11) 0.0063(11) -0.0033(10)
C36 0.0182(12) 0.0304(13) 0.0412(16) 0.0030(12) 0.0021(11) -0.0038(10)
C37 0.0183(11) 0.0152(9) 0.0148(11) 0.0013(8) -0.0007(9) 0.0016(8)
C38 0.0171(11) 0.0146(9) 0.0182(11) 0.0004(8) -0.0015(9) 0.0010(8)
C39 0.0202(11) 0.0184(10) 0.0204(12) 0.0019(9) 0.0031(9) -0.0005(9)
C40 0.0248(12) 0.0225(10) 0.0161(11) -0.0007(9) 0.0042(10) 0.0042(9)
C41 0.0272(13) 0.0209(10) 0.0176(12) -0.0033(9) -0.0021(10) 0.0018(9)
C42 0.0201(11) 0.0183(10) 0.0199(12) -0.0001(9) -0.0008(10) -0.0008(8)
C43 0.0196(11) 0.0172(10) 0.0183(11) -0.0024(9) 0.0004(9) -0.0035(8)
C44 0.0235(12) 0.0247(11) 0.0188(12) -0.0020(9) 0.0022(10) -0.0085(9)
C45 0.0291(14) 0.0323(13) 0.0216(13) 0.0023(10) -0.0080(11) -0.0085(10)
C46 0.0200(12) 0.0308(12) 0.0336(15) 0.0011(11) -0.0061(11) -0.0047(10)
C47 0.0201(12) 0.0265(11) 0.0296(13) 0.0021(10) 0.0018(10) -0.0019(10)
C48 0.0236(12) 0.0224(11) 0.0199(12) 0.0013(9) 0.0015(10) -0.0020(9)
C49 0.0265(12) 0.0157(9) 0.0208(12) -0.0005(9) 0.0065(10) 0.0012(9)
C50 0.0362(15) 0.0185(11) 0.0290(14) 0.0008(10) 0.0025(12) 0.0022(10)
C51 0.0543(19) 0.0256(12) 0.0303(15) 0.0063(11) 0.0067(14) 0.0130(12)
C52 0.061(2) 0.0161(11) 0.0393(17) 0.0061(11) 0.0221(15) 0.0071(12)
C53 0.0436(17) 0.0167(11) 0.0494(19) -0.0034(12) 0.0213(15) -0.0044(11)
C54 0.0306(14) 0.0183(11) 0.0341(15) -0.0043(10) 0.0087(12) -0.0023(10)
C72 0.159(5) 0.045(2) 0.048(2) 0.0121(18) 0.010(3) 0.019(3)
C73 0.309(10) 0.054(3) 0.080(4) -0.002(3) 0.028(5) -0.056(4)
C74 0.097(3) 0.0367(16) 0.052(2) -0.0002(16) 0.023(2) -0.0023(19)
C75 0.080(3) 0.0477(19) 0.067(3) -0.0125(19) -0.012(2) -0.004(2)
C76 0.137(4) 0.0413(18) 0.042(2) -0.0008(16) -0.017(2) 0.011(2)
C77 0.053(2) 0.0470(19) 0.093(3) -0.020(2) -0.007(2) 0.0082(17)

loop_
_atom_type_symbol
_atom_type_description
_atom_type_scat_dispersion_real
_atom_type_scat_dispersion_imag
_atom_type_scat_source
C C 0.0033 0.0016 'International Tables Vol C Tables 4.2.6.8 and 6.1.1.4'
H H 0.0000 0.0000 'International Tables Vol C Tables 4.2.6.8 and 6.1.1.4'
P P 0.1023 0.0942 'International Tables Vol C Tables 4.2.6.8 and 6.1.1.4'
Cl Cl 0.1484 0.1585 'International Tables Vol C Tables 4.2.6.8 and 6.1.1.4'
Sn Sn -0.6537 1.4246 'International Tables Vol C Tables 4.2.6.8 and 6.1.1.4'

loop_
_geom_angle_atom_site_label_1
_geom_angle_atom_site_label_2
_geom_angle_atom_site_label_3
_geom_angle
C37 Sn1 C1 127.39(8)
C37 Sn1 Cl1 104.02(6)
C1 Sn1 Cl1 116.25(6)
C37 Sn1 Cl2 101.54(6)
C1 Sn1 Cl2 105.96(6)
Cl1 Sn1 Cl2 96.24(2)
C43 P1 C49 102.98(11)
C43 P1 C38 104.23(10)
C49 P1 C38 102.53(11)
C2 C1 C6 120.4(2)
C2 C1 Sn1 117.54(16)
C6 C1 Sn1 122.07(15)
C3 C2 C1 118.8(2)
C3 C2 C22 119.10(19)
C1 C2 C22 121.7(2)
C4 C3 C2 120.9(2)
C4 C3 H3 119.5
C2 C3 H3 119.5
C3 C4 C5 120.1(2)
C3 C4 H4 120.0
C5 C4 H4 120.0
C4 C5 C6 121.1(2)
C4 C5 H5 119.4
C6 C5 H5 119.4
C5 C6 C1 118.40(19)
C5 C6 C7 117.17(19)
C1 C6 C7 124.0(2)
C15 C7 C8 119.96(19)
C15 C7 C6 118.54(18)
C8 C7 C6 121.29(19)
C9 C8 C7 118.9(2)
C9 C8 C19 119.49(19)
C7 C8 C19 121.62(19)
C10 C9 C8 122.5(2)
C10 C9 H9 118.8
C8 C9 H9 118.8
C9 C10 C14 117.9(2)
C9 C10 C11 119.1(2)
C14 C10 C11 123.0(2)
C10 C11 C13 113.77(19)
C10 C11 C12 110.5(2)
C13 C11 C12 110.5(2)
C10 C11 H11 107.3
C13 C11 H11 107.3
C12 C11 H11 107.3
C11 C12 H12A 109.5
C11 C12 H12B 109.5
H12A C12 H12B 109.5
C11 C12 H12C 109.5
H12A C12 H12C 109.5
H12B C12 H12C 109.5
C11 C13 H13A 109.5
C11 C13 H13B 109.5
H13A C13 H13B 109.5
C11 C13 H13C 109.5
H13A C13 H13C 109.5
H13B C13 H13C 109.5
C10 C14 C15 121.9(2)
C10 C14 H14 119.1
C15 C14 H14 119.1
C14 C15 C7 118.94(19)
C14 C15 C16 119.63(19)
C7 C15 C16 121.38(19)
C15 C16 C17 113.78(18)
C15 C16 C18 110.58(19)
C17 C16 C18 110.57(19)
C15 C16 H16 107.2
C17 C16 H16 107.2
C18 C16 H16 107.2
C16 C17 H17A 109.5
C16 C17 H17B 109.5
H17A C17 H17B 109.5
C16 C17 H17C 109.5
H17A C17 H17C 109.5
H17B C17 H17C 109.5
C16 C18 H18A 109.5
C16 C18 H18B 109.5
H18A C18 H18B 109.5
C16 C18 H18C 109.5
H18A C18 H18C 109.5
H18B C18 H18C 109.5
C8 C19 C21 112.2(2)
C8 C19 C20 110.8(2)
C21 C19 C20 110.0(2)
C8 C19 H19 107.9
C21 C19 H19 107.9
C20 C19 H19 107.9
C19 C20 H20A 109.5
C19 C20 H20B 109.5
H20A C20 H20B 109.5
C19 C20 H20C 109.5
H20A C20 H20C 109.5
H20B C20 H20C 109.5
C19 C21 H21A 109.5
C19 C21 H21B 109.5
H21A C21 H21B 109.5
C19 C21 H21C 109.5
H21A C21 H21C 109.5
H21B C21 H21C 109.5
C27 C22 C23 120.03(19)
C27 C22 C2 121.94(19)
C23 C22 C2 118.0(2)
C24 C23 C22 118.6(2)
C24 C23 C34 119.7(2)
C22 C23 C34 121.7(2)
C25 C24 C23 122.3(2)
C25 C24 H24 118.9
C23 C24 H24 118.9
C24 C25 C26 118.2(2)
C24 C25 C31 121.0(2)
C26 C25 C31 120.8(2)
C25 C26 C27 122.2(2)
C25 C26 H26 118.9
C27 C26 H26 118.9
C26 C27 C22 118.6(2)
C26 C27 C28 120.2(2)
C22 C27 C28 121.22(19)
C27 C28 C29 114.17(19)
C27 C28 C30 111.22(18)
C29 C28 C30 108.92(19)
C27 C28 H28 107.4
C29 C28 H28 107.4
C30 C28 H28 107.4
C28 C29 H29A 109.5
C28 C29 H29B 109.5
H29A C29 H29B 109.5
C28 C29 H29C 109.5
H29A C29 H29C 109.5
H29B C29 H29C 109.5
C28 C30 H30A 109.5
C28 C30 H30B 109.5
H30A C30 H30B 109.5
C28 C30 H30C 109.5
H30A C30 H30C 109.5
H30B C30 H30C 109.5
C25 C31 C32 112.9(2)
C25 C31 C33 110.39(19)
C32 C31 C33 110.1(2)
C25 C31 H31 107.8
C32 C31 H31 107.8
C33 C31 H31 107.8
C31 C32 H32A 109.5
C31 C32 H32B 109.5
H32A C32 H32B 109.5
C31 C32 H32C 109.5
H32A C32 H32C 109.5
H32B C32 H32C 109.5
C31 C33 H33A 109.5
C31 C33 H33B 109.5
H33A C33 H33B 109.5
C31 C33 H33C 109.5
H33A C33 H33C 109.5
H33B C33 H33C 109.5
C23 C34 C36 114.3(2)
C23 C34 C35 110.29(19)
C36 C34 C35 108.9(2)
C23 C34 H34 107.7
C36 C34 H34 107.7
C35 C34 H34 107.7
C34 C35 H35A 109.5
C34 C35 H35B 109.5
H35A C35 H35B 109.5
C34 C35 H35C 109.5
H35A C35 H35C 109.5
H35B C35 H35C 109.5
C34 C36 H36A 109.5
C34 C36 H36B 109.5
H36A C36 H36B 109.5
C34 C36 H36C 109.5
H36A C36 H36C 109.5
H36B C36 H36C 109.5
C42 C37 C38 120.1(2)
C42 C37 Sn1 121.37(17)
C38 C37 Sn1 118.27(16)
C39 C38 C37 119.3(2)
C39 C38 P1 125.03(17)
C37 C38 P1 115.65(17)
C40 C39 C38 120.2(2)
C40 C39 H39 119.9
C38 C39 H39 119.9
C39 C40 C41 120.4(2)
C39 C40 H40 119.8
C41 C40 H40 119.8
C40 C41 C42 120.3(2)
C40 C41 H41 119.8
C42 C41 H41 119.8
C41 C42 C37 119.6(2)
C41 C42 H42 120.2
C37 C42 H42 120.2
C44 C43 C48 118.4(2)
C44 C43 P1 117.61(18)
C48 C43 P1 123.98(18)
C45 C44 C43 120.6(2)
C45 C44 H44 119.7
C43 C44 H44 119.7
C46 C45 C44 120.3(2)
C46 C45 H45 119.8
C44 C45 H45 119.8
C45 C46 C47 119.7(2)
C45 C46 H46 120.1
C47 C46 H46 120.1
C48 C47 C46 120.2(2)
C48 C47 H47 119.9
C46 C47 H47 119.9
C47 C48 C43 120.7(2)
C47 C48 H48 119.7
C43 C48 H48 119.7
C54 C49 C50 118.8(2)
C54 C49 P1 121.7(2)
C50 C49 P1 119.30(18)
C49 C50 C51 120.2(3)
C49 C50 H50 119.9
C51 C50 H50 119.9
C52 C51 C50 120.4(3)
C52 C51 H51 119.8
C50 C51 H51 119.8
C51 C52 C53 119.9(2)
C51 C52 H52 120.0
C53 C52 H52 120.0
C52 C53 C54 120.2(3)
C52 C53 H53 119.9
C54 C53 H53 119.9
C49 C54 C53 120.5(3)
C49 C54 H54 119.8
C53 C54 H54 119.8
C73 C72 H72A 120.0
C73 C72 H72B 120.0
H72A C72 H72B 120.0
C72 C73 C74 128.4(6)
C72 C73 H73 115.8
C74 C73 H73 115.8
C73 C74 C75 119.3(4)
C73 C74 H74A 107.5
C75 C74 H74A 107.5
C73 C74 H74B 107.5
C75 C74 H74B 107.5
H74A C74 H74B 107.0
C76 C75 C74 117.3(4)
C76 C75 H75A 108.0
C74 C75 H75A 108.0
C76 C75 H75B 108.0
C74 C75 H75B 108.0
H75A C75 H75B 107.2
C75 C76 C77 121.4(4)
C75 C76 H76A 107.0
C77 C76 H76A 107.0
C75 C76 H76B 107.0
C77 C76 H76B 107.0
H76A C76 H76B 106.7
C76 C77 H77A 109.5
C76 C77 H77B 109.5
H77A C77 H77B 109.5
C76 C77 H77C 109.5
H77A C77 H77C 109.5
H77B C77 H77C 109.5

loop_
_geom_bond_atom_site_label_1
_geom_bond_atom_site_label_2
_geom_bond_distance
Sn1 C37 2.129(2)
Sn1 C1 2.137(2)
Sn1 Cl1 2.3459(5)
Sn1 Cl2 2.3590(6)
P1 C43 1.831(2)
P1 C49 1.832(2)
P1 C38 1.834(2)
C1 C2 1.412(3)
C1 C6 1.413(3)
C2 C3 1.394(3)
C2 C22 1.509(3)
C3 C4 1.384(3)
C3 H3 0.9500
C4 C5 1.385(3)
C4 H4 0.9500
C5 C6 1.397(3)
C5 H5 0.9500
C6 C7 1.502(3)
C7 C15 1.407(3)
C7 C8 1.409(3)
C8 C9 1.391(3)
C8 C19 1.518(3)
C9 C10 1.390(3)
C9 H9 0.9500
C10 C14 1.394(3)
C10 C11 1.520(3)
C11 C13 1.523(4)
C11 C12 1.532(3)
C11 H11 1.0000
C12 H12A 0.9800
C12 H12B 0.9800
C12 H12C 0.9800
C13 H13A 0.9800
C13 H13B 0.9800
C13 H13C 0.9800
C14 C15 1.402(3)
C14 H14 0.9500
C15 C16 1.524(3)
C16 C17 1.529(3)
C16 C18 1.529(3)
C16 H16 1.0000
C17 H17A 0.9800
C17 H17B 0.9800
C17 H17C 0.9800
C18 H18A 0.9800
C18 H18B 0.9800
C18 H18C 0.9800
C19 C21 1.530(3)
C19 C20 1.534(4)
C19 H19 1.0000
C20 H20A 0.9800
C20 H20B 0.9800
C20 H20C 0.9800
C21 H21A 0.9800
C21 H21B 0.9800
C21 H21C 0.9800
C22 C27 1.411(3)
C22 C23 1.417(3)
C23 C24 1.397(3)
C23 C34 1.527(3)
C24 C25 1.385(3)
C24 H24 0.9500
C25 C26 1.392(3)
C25 C31 1.521(3)
C26 C27 1.399(3)
C26 H26 0.9500
C27 C28 1.525(3)
C28 C29 1.528(3)
C28 C30 1.537(3)
C28 H28 1.0000
C29 H29A 0.9800
C29 H29B 0.9800
C29 H29C 0.9800
C30 H30A 0.9800
C30 H30B 0.9800
C30 H30C 0.9800
C31 C32 1.526(4)
C31 C33 1.531(4)
C31 H31 1.0000
C32 H32A 0.9800
C32 H32B 0.9800
C32 H32C 0.9800
C33 H33A 0.9800
C33 H33B 0.9800
C33 H33C 0.9800
C34 C36 1.531(3)
C34 C35 1.536(4)
C34 H34 1.0000
C35 H35A 0.9800
C35 H35B 0.9800
C35 H35C 0.9800
C36 H36A 0.9800
C36 H36B 0.9800
C36 H36C 0.9800
C37 C42 1.399(3)
C37 C38 1.405(3)
C38 C39 1.398(3)
C39 C40 1.385(3)
C39 H39 0.9500
C40 C41 1.389(3)
C40 H40 0.9500
C41 C42 1.390(3)
C41 H41 0.9500
C42 H42 0.9500
C43 C44 1.397(3)
C43 C48 1.398(3)
C44 C45 1.389(4)
C44 H44 0.9500
C45 C46 1.381(4)
C45 H45 0.9500
C46 C47 1.387(4)
C46 H46 0.9500
C47 C48 1.386(3)
C47 H47 0.9500
C48 H48 0.9500
C49 C54 1.390(3)
C49 C50 1.392(4)
C50 C51 1.395(3)
C50 H50 0.9500
C51 C52 1.374(4)
C51 H51 0.9500
C52 C53 1.380(5)
C52 H52 0.9500
C53 C54 1.391(4)
C53 H53 0.9500
C54 H54 0.9500
C72 C73 1.300(7)
C72 H72A 0.9500
C72 H72B 0.9500
C73 C74 1.473(6)
C73 H73 0.9500
C74 C75 1.482(5)
C74 H74A 0.9900
C74 H74B 0.9900
C75 C76 1.439(5)
C75 H75A 0.9900
C75 H75B 0.9900
C76 C77 1.477(5)
C76 H76A 0.9900
C76 H76B 0.9900
C77 H77A 0.9800
C77 H77B 0.9800
C77 H77C 0.9800

loop_
_geom_torsion_atom_site_label_1
_geom_torsion_atom_site_label_2
_geom_torsion_atom_site_label_3
_geom_torsion_atom_site_label_4
_geom_torsion
C37 Sn1 C1 C2 -44.9(2)
Cl1 Sn1 C1 C2 179.28(14)
Cl2 Sn1 C1 C2 73.79(17)
C37 Sn1 C1 C6 135.13(17)
Cl1 Sn1 C1 C6 -0.67(19)
Cl2 Sn1 C1 C6 -106.16(17)
C6 C1 C2 C3 -5.0(3)
Sn1 C1 C2 C3 175.01(16)
C6 C1 C2 C22 167.9(2)
Sn1 C1 C2 C22 -12.0(3)
C1 C2 C3 C4 1.0(3)
C22 C2 C3 C4 -172.1(2)
C2 C3 C4 C5 2.5(3)
C3 C4 C5 C6 -2.1(3)
C4 C5 C6 C1 -1.9(3)
C4 C5 C6 C7 171.0(2)
C2 C1 C6 C5 5.4(3)
Sn1 C1 C6 C5 -174.61(16)
C2 C1 C6 C7 -167.0(2)
Sn1 C1 C6 C7 13.0(3)
C5 C6 C7 C15 -94.7(2)
C1 C6 C7 C15 77.8(3)
C5 C6 C7 C8 80.0(3)
C1 C6 C7 C8 -107.5(3)
C15 C7 C8 C9 0.9(3)
C6 C7 C8 C9 -173.7(2)
C15 C7 C8 C19 -178.8(2)
C6 C7 C8 C19 6.5(3)
C7 C8 C9 C10 0.4(3)
C19 C8 C9 C10 -179.9(2)
C8 C9 C10 C14 -1.3(4)
C8 C9 C10 C11 177.6(2)
C9 C10 C11 C13 159.7(2)
C14 C10 C11 C13 -21.3(3)
C9 C10 C11 C12 -75.3(3)
C14 C10 C11 C12 103.6(3)
C9 C10 C14 C15 1.0(3)
C11 C10 C14 C15 -177.9(2)
C10 C14 C15 C7 0.2(3)
C10 C14 C15 C16 177.8(2)
C8 C7 C15 C14 -1.2(3)
C6 C7 C15 C14 173.6(2)
C8 C7 C15 C16 -178.7(2)
C6 C7 C15 C16 -3.9(3)
C14 C15 C16 C17 35.7(3)
C7 C15 C16 C17 -146.8(2)
C14 C15 C16 C18 -89.4(3)
C7 C15 C16 C18 88.1(3)
C9 C8 C19 C21 -43.6(3)
C7 C8 C19 C21 136.1(2)
C9 C8 C19 C20 79.8(3)
C7 C8 C19 C20 -100.4(2)
C3 C2 C22 C27 -96.0(3)
C1 C2 C22 C27 91.0(3)
C3 C2 C22 C23 82.4(3)
C1 C2 C22 C23 -90.6(3)
C27 C22 C23 C24 -3.7(3)
C2 C22 C23 C24 177.9(2)
C27 C22 C23 C34 173.6(2)
C2 C22 C23 C34 -4.9(3)
C22 C23 C24 C25 0.6(3)
C34 C23 C24 C25 -176.7(2)
C23 C24 C25 C26 2.3(3)
C23 C24 C25 C31 -176.8(2)
C24 C25 C26 C27 -2.2(3)
C31 C25 C26 C27 176.9(2)
C25 C26 C27 C22 -0.7(3)
C25 C26 C27 C28 177.6(2)
C23 C22 C27 C26 3.7(3)
C2 C22 C27 C26 -177.9(2)
C23 C22 C27 C28 -174.6(2)
C2 C22 C27 C28 3.8(3)
C26 C27 C28 C29 20.8(3)
C22 C27 C28 C29 -160.9(2)
C26 C27 C28 C30 -103.0(2)
C22 C27 C28 C30 75.3(3)
C24 C25 C31 C32 -126.4(2)
C26 C25 C31 C32 54.6(3)
C24 C25 C31 C33 109.9(3)
C26 C25 C31 C33 -69.1(3)
C24 C23 C34 C36 -37.8(3)
C22 C23 C34 C36 145.0(2)
C24 C23 C34 C35 85.3(3)
C22 C23 C34 C35 -91.9(2)
C1 Sn1 C37 C42 106.82(19)
Cl1 Sn1 C37 C42 -113.30(17)
Cl2 Sn1 C37 C42 -13.79(19)
C1 Sn1 C37 C38 -79.12(19)
Cl1 Sn1 C37 C38 60.75(17)
Cl2 Sn1 C37 C38 160.27(16)
C42 C37 C38 C39 2.2(3)
Sn1 C37 C38 C39 -171.94(16)
C42 C37 C38 P1 -176.57(17)
Sn1 C37 C38 P1 9.3(2)
C43 P1 C38 C39 -55.4(2)
C49 P1 C38 C39 51.7(2)
C43 P1 C38 C37 123.33(17)
C49 P1 C38 C37 -129.59(17)
C37 C38 C39 C40 -2.4(3)
P1 C38 C39 C40 176.25(18)
C38 C39 C40 C41 0.7(4)
C39 C40 C41 C42 1.2(4)
C40 C41 C42 C37 -1.4(3)
C38 C37 C42 C41 -0.3(3)
Sn1 C37 C42 C41 173.63(17)
C49 P1 C43 C44 139.12(17)
C38 P1 C43 C44 -114.13(18)
C49 P1 C43 C48 -42.6(2)
C38 P1 C43 C48 64.1(2)
C48 C43 C44 C45 -2.2(3)
P1 C43 C44 C45 176.15(18)
C43 C44 C45 C46 1.5(4)
C44 C45 C46 C47 0.2(4)
C45 C46 C47 C48 -1.2(4)
C46 C47 C48 C43 0.5(4)
C44 C43 C48 C47 1.2(3)
P1 C43 C48 C47 -177.01(18)
C43 P1 C49 C54 -33.3(2)
C38 P1 C49 C54 -141.3(2)
C43 P1 C49 C50 151.4(2)
C38 P1 C49 C50 43.3(2)
C54 C49 C50 C51 1.5(4)
P1 C49 C50 C51 177.0(2)
C49 C50 C51 C52 -0.7(4)
C50 C51 C52 C53 -0.5(4)
C51 C52 C53 C54 0.9(4)
C50 C49 C54 C53 -1.1(4)
P1 C49 C54 C53 -176.46(19)
C52 C53 C54 C49 -0.1(4)
C72 C73 C74 C75 39.9(11)
C73 C74 C75 C76 -178.1(6)
C74 C75 C76 C77 -178.8(4)
